data_7044906
loop_
_publ_author_name
'Shi, Jingyu'
'Wang, Kangcai'
'Li, Jing'
'Zeng, Hongmei'
'Zhang, Qinghua'
'Lin, Zhien'

_publ_section_title
;
 Exploration of new water stable proton-conducting materials in an amino
 acid-templated metal phosphate system.
;
_journal_issue 3
_journal_name_full 'Dalton transactions (Cambridge, England : 2003)'
_journal_page_first 654
_journal_page_last 658
_journal_paper_doi 10.1039/c7dt04125j
_journal_volume 47
_journal_year 2018
_chemical_formula_moiety 'C3 H8 N O6 P Zn'
_chemical_formula_sum 'C3 H8 N O6 P Zn'
_chemical_formula_weight 250.44
_space_group_crystal_system monoclinic
_space_group_IT_number 14
_space_group_name_Hall '-P 2ybc'
_space_group_name_H-M_alt 'P 1 21/c 1'
_symmetry_space_group_name_Hall '-P 2ybc'
_symmetry_space_group_name_H-M 'P 1 21/c 1'
_atom_sites_solution_hydrogens geom
_atom_sites_solution_primary direct
_audit_creation_date 2017-09-26
_audit_creation_method
;
Olex2 1.2
(compiled 2017.08.10 svn.r3458 for OlexSys, GUI svn.r5381)
;
_audit_update_record
;
2017-11-02 deposited with the CCDC.
2017-11-30 downloaded from the CCDC.
;
_cell_angle_alpha 90
_cell_angle_beta 94.663(3)
_cell_angle_gamma 90
_cell_formula_units_Z 4
_cell_length_a 9.3358(3)
_cell_length_b 5.14807(13)
_cell_length_c 15.4325(4)
_cell_measurement_reflns_used 2127
_cell_measurement_temperature 296.65(10)
_cell_measurement_theta_max 72.0320
_cell_measurement_theta_min 5.7430
_cell_volume 739.25(4)
_computing_cell_refinement
;
CrysAlisPro, Agilent Technologies,
Version 1.171.37.35 (release 13-08-2014 CrysAlis171 .NET)
(compiled Aug 13 2014,18:06:01)
;
_computing_data_collection
;
CrysAlisPro, Agilent Technologies,
Version 1.171.37.35 (release 13-08-2014 CrysAlis171 .NET)
(compiled Aug 13 2014,18:06:01)
;
_computing_data_reduction
;
CrysAlisPro, Agilent Technologies,
Version 1.171.37.35 (release 13-08-2014 CrysAlis171 .NET)
(compiled Aug 13 2014,18:06:01)
;
_computing_molecular_graphics 'Olex2 (Dolomanov et al., 2009)'
_computing_publication_material 'Olex2 (Dolomanov et al., 2009)'
_computing_structure_refinement 'ShelXL (Sheldrick, 2015)'
_computing_structure_solution 'ShelXT (Sheldrick, 2015)'
_diffrn_ambient_environment air
_diffrn_ambient_temperature 296.65(10)
_diffrn_detector 'CCD plate'
_diffrn_detector_area_resol_mean 15.9595
_diffrn_detector_type EosS2
_diffrn_measured_fraction_theta_full 1.000
_diffrn_measured_fraction_theta_max 1.000
_diffrn_measurement_details
;
#__ type_ start__ end____ width___ exp.time_
  1 omega  -31.00   63.00   1.0000    1.0000
omega____ theta____ kappa____ phi______ frames
    -       36.5421  -77.0000  150.0000 94

#__ type_ start__ end____ width___ exp.time_
  2 omega  -31.00   53.00   1.0000    1.0000
omega____ theta____ kappa____ phi______ frames
    -       36.5421  -57.0000 -120.0000 84

#__ type_ start__ end____ width___ exp.time_
  3 omega    1.00   75.00   1.0000    1.0000
omega____ theta____ kappa____ phi______ frames
    -       36.5421  -99.0000 -120.0000 74

#__ type_ start__ end____ width___ exp.time_
  4 omega   10.00  104.00   1.0000    1.0000
omega____ theta____ kappa____ phi______ frames
    -       36.5421   77.0000  -90.0000 94

#__ type_ start__ end____ width___ exp.time_
  5 omega    7.00  108.00   1.0000    1.0000
omega____ theta____ kappa____ phi______ frames
    -       36.5421   19.0000 -120.0000 101

#__ type_ start__ end____ width___ exp.time_
  6 omega   87.00  178.00   1.0000    2.1600
omega____ theta____ kappa____ phi______ frames
    -      108.0000   30.0000  -30.0000 91

#__ type_ start__ end____ width___ exp.time_
  7 omega   40.00   98.00   1.0000    2.1600
omega____ theta____ kappa____ phi______ frames
    -      108.0000  -45.0000  -90.0000 58

#__ type_ start__ end____ width___ exp.time_
  8 omega  100.00  178.00   1.0000    2.1600
omega____ theta____ kappa____ phi______ frames
    -      108.0000  111.0000 -180.0000 78

#__ type_ start__ end____ width___ exp.time_
  9 omega   38.00   91.00   1.0000    2.1600
omega____ theta____ kappa____ phi______ frames
    -      108.0000  -30.0000    0.0000 53

#__ type_ start__ end____ width___ exp.time_
 10 omega   91.00  176.00   1.0000    2.1600
omega____ theta____ kappa____ phi______ frames
    -      108.0000   45.0000   30.0000 85

#__ type_ start__ end____ width___ exp.time_
 11 omega   39.00  109.00   1.0000    2.1600
omega____ theta____ kappa____ phi______ frames
    -      108.0000  -94.0000   30.0000 70

#__ type_ start__ end____ width___ exp.time_
 12 omega   39.00  109.00   1.0000    2.1600
omega____ theta____ kappa____ phi______ frames
    -      108.0000  -94.0000  120.0000 70

#__ type_ start__ end____ width___ exp.time_
 13 omega   38.00   91.00   1.0000    2.1600
omega____ theta____ kappa____ phi______ frames
    -      108.0000  -30.0000 -150.0000 53

#__ type_ start__ end____ width___ exp.time_
 14 omega   20.00  104.00   1.0000    1.0000
omega____ theta____ kappa____ phi______ frames
    -       36.5421   57.0000  120.0000 84

#__ type_ start__ end____ width___ exp.time_
 15 omega   22.00   89.00   1.0000    1.0000
omega____ theta____ kappa____ phi______ frames
    -       36.5421 -123.0000   73.0000 67

#__ type_ start__ end____ width___ exp.time_
 16 omega   10.00  104.00   1.0000    1.0000
omega____ theta____ kappa____ phi______ frames
    -       36.5421   77.0000 -180.0000 94

#__ type_ start__ end____ width___ exp.time_
 17 omega  -31.00   51.00   1.0000    1.0000
omega____ theta____ kappa____ phi______ frames
    -       36.5421  -57.0000   60.0000 82

#__ type_ start__ end____ width___ exp.time_
 18 omega   20.00  104.00   1.0000    1.0000
omega____ theta____ kappa____ phi______ frames
    -       36.5421   57.0000   30.0000 84
;
_diffrn_measurement_device 'four-circle diffractometer'
_diffrn_measurement_device_type 'New Gemini, Dual, Cu at zero, EosS2'
_diffrn_measurement_method '\w scans'
_diffrn_orient_matrix_UB_11 0.1563148000
_diffrn_orient_matrix_UB_12 -0.0066559000
_diffrn_orient_matrix_UB_13 0.0405517000
_diffrn_orient_matrix_UB_21 0.0546060000
_diffrn_orient_matrix_UB_22 0.0269105000
_diffrn_orient_matrix_UB_23 -0.0911522000
_diffrn_orient_matrix_UB_31 -0.0015274000
_diffrn_orient_matrix_UB_32 0.2978587000
_diffrn_orient_matrix_UB_33 0.0090927000
_diffrn_radiation_monochromator graphite
_diffrn_radiation_probe x-ray
_diffrn_radiation_type CuK\a
_diffrn_radiation_wavelength 1.54184
_diffrn_reflns_av_R_equivalents 0.0438
_diffrn_reflns_av_unetI/netI 0.0383
_diffrn_reflns_Laue_measured_fraction_full 1.000
_diffrn_reflns_Laue_measured_fraction_max 1.000
_diffrn_reflns_limit_h_max 11
_diffrn_reflns_limit_h_min -11
_diffrn_reflns_limit_k_max 6
_diffrn_reflns_limit_k_min -4
_diffrn_reflns_limit_l_max 18
_diffrn_reflns_limit_l_min -18
_diffrn_reflns_number 4055
_diffrn_reflns_point_group_measured_fraction_full 1.000
_diffrn_reflns_point_group_measured_fraction_max 1.000
_diffrn_reflns_theta_full 67.069
_diffrn_reflns_theta_max 67.069
_diffrn_reflns_theta_min 4.752
_diffrn_source 'Enhance (Cu) X-ray Source'
_exptl_absorpt_coefficient_mu 6.732
_exptl_absorpt_correction_T_max 1.00000
_exptl_absorpt_correction_T_min 0.53152
_exptl_absorpt_correction_type multi-scan
_exptl_absorpt_process_details
;
CrysAlisPro, Agilent Technologies,
Version 1.171.37.35 (release 13-08-2014 CrysAlis171 .NET)
(compiled Aug 13 2014,18:06:01)
Empirical absorption correction using spherical harmonics,
 implemented in SCALE3 ABSPACK scaling algorithm.
;
_exptl_crystal_colour 'clear colourless'
_exptl_crystal_colour_lustre clear
_exptl_crystal_colour_primary colourless
_exptl_crystal_density_diffrn 2.250
_exptl_crystal_density_method 'not measured'
_exptl_crystal_description plate
_exptl_crystal_F_000 504
_exptl_crystal_size_max 0.32
_exptl_crystal_size_mid 0.26
_exptl_crystal_size_min 0.18
_refine_diff_density_max 0.766
_refine_diff_density_min -0.655
_refine_diff_density_rms 0.139
_refine_ls_extinction_method none
_refine_ls_goodness_of_fit_ref 1.066
_refine_ls_hydrogen_treatment constr
_refine_ls_matrix_type full
_refine_ls_number_parameters 112
_refine_ls_number_reflns 1319
_refine_ls_number_restraints 0
_refine_ls_restrained_S_all 1.066
_refine_ls_R_factor_all 0.0447
_refine_ls_R_factor_gt 0.0411
_refine_ls_shift/su_max 0.000
_refine_ls_shift/su_mean 0.000
_refine_ls_structure_factor_coef Fsqd
_refine_ls_weighting_details 'w=1/[\s^2^(Fo^2^)+(0.0729P)^2^] where P=(Fo^2^+2Fc^2^)/3'
_refine_ls_weighting_scheme calc
_refine_ls_wR_factor_gt 0.1054
_refine_ls_wR_factor_ref 0.1103
_reflns_Friedel_coverage 0.000
_reflns_number_gt 1197
_reflns_number_total 1319
_reflns_threshold_expression 'I > 2\s(I)'
_cod_data_source_file c7dt04125j2.cif
_cod_data_source_block 1
_cod_depositor_comments 'Adding full bibliography for 7044906--7044907.cif.'
_cod_original_cell_volume 739.25(3)
_cod_database_code 7044906
_shelx_shelxl_version_number 2014/7
_shelx_space_group_comment
;
The symmetry employed for this shelxl refinement is uniquely defined
by the following loop, which should always be used as a source of
symmetry information in preference to the above space-group names.
They are only intended as comments.
;
_reflns_odcompleteness_completeness 99.87
_reflns_odcompleteness_iscentric 1
_reflns_odcompleteness_theta 66.97
_olex2_refinement_description
;
1. Fixed Uiso
 At 1.2 times of:
  All C(H) groups, All N(H,H,H) groups
 At 1.5 times of:
  All C(H,H,H) groups, All O(H) groups
2.a Ternary CH refined with riding coordinates:
 C2(H2)
2.b Idealised Me refined as rotating group:
 N1(H1A,H1B,H1C), C1(H1D,H1E,H1F)
2.c Idealised tetrahedral OH refined as rotating group:
 O4(H4)
;
_olex2_submission_special_instructions 'No special instructions were received'

loop_
_space_group_symop_operation_xyz
'x, y, z'
'-x, y+1/2, -z+1/2'
'-x, -y, -z'
'x, -y-1/2, z-1/2'

loop_
_atom_site_label
_atom_site_type_symbol
_atom_site_fract_x
_atom_site_fract_y
_atom_site_fract_z
_atom_site_U_iso_or_equiv
_atom_site_adp_type
_atom_site_occupancy
_atom_site_site_symmetry_order
_atom_site_calc_flag
_atom_site_refinement_flags_posn
Zn1 Zn 0.15621(4) 0.33572(8) 0.33005(3) 0.0149(2) Uani 1 1 d .
P1 P 0.02088(9) 0.33562(15) 0.13393(5) 0.0133(3) Uani 1 1 d .
O1 O 0.1429(3) 0.2927(5) 0.20384(16) 0.0209(6) Uani 1 1 d .
O2 O -0.1163(3) 0.1980(5) 0.15143(18) 0.0240(6) Uani 1 1 d .
O3 O -0.0068(3) 0.6270(5) 0.11814(16) 0.0180(5) Uani 1 1 d .
O4 O 0.0846(3) 0.2218(6) 0.05056(17) 0.0263(6) Uani 1 1 d .
H4 H 0.0369 0.2734 0.0070 0.039 Uiso 1 1 calc GR
O5 O 0.3460(3) 0.2115(5) 0.36944(18) 0.0260(6) Uani 1 1 d .
O6 O 0.4537(3) 0.5556(5) 0.31456(17) 0.0288(6) Uani 1 1 d .
N1 N 0.7051(3) 0.3152(5) 0.3174(2) 0.0194(7) Uani 1 1 d .
H1A H 0.6825 0.2600 0.2633 0.023 Uiso 1 1 calc GR
H1B H 0.7925 0.2591 0.3356 0.023 Uiso 1 1 calc GR
H1C H 0.7037 0.4881 0.3184 0.023 Uiso 1 1 calc GR
C1 C 0.6484(5) 0.2681(10) 0.4699(3) 0.0347(10) Uani 1 1 d .
H1D H 0.7381 0.1815 0.4847 0.052 Uiso 1 1 calc GR
H1E H 0.5777 0.2061 0.5068 0.052 Uiso 1 1 calc GR
H1F H 0.6607 0.4519 0.4779 0.052 Uiso 1 1 calc GR
C2 C 0.5986(4) 0.2123(7) 0.3756(2) 0.0197(8) Uani 1 1 d .
H2 H 0.5893 0.0241 0.3673 0.024 Uiso 1 1 calc R
C3 C 0.4549(4) 0.3408(7) 0.3496(2) 0.0176(8) Uani 1 1 d .

loop_
_atom_site_aniso_label
_atom_site_aniso_U_11
_atom_site_aniso_U_22
_atom_site_aniso_U_33
_atom_site_aniso_U_23
_atom_site_aniso_U_13
_atom_site_aniso_U_12
Zn1 0.0135(3) 0.0146(3) 0.0166(3) 0.00047(16) 0.0016(2) 0.00019(15)
P1 0.0153(5) 0.0110(5) 0.0136(5) 0.0002(3) 0.0009(3) 0.0011(3)
O1 0.0229(13) 0.0249(13) 0.0143(12) -0.0010(10) -0.0008(10) 0.0042(10)
O2 0.0199(13) 0.0150(13) 0.0372(16) 0.0066(11) 0.0035(11) -0.0003(10)
O3 0.0202(12) 0.0140(12) 0.0207(12) 0.0014(10) 0.0076(9) 0.0038(9)
O4 0.0352(16) 0.0279(14) 0.0159(12) -0.0010(12) 0.0033(11) 0.0123(12)
O5 0.0146(13) 0.0280(14) 0.0349(15) 0.0085(12) -0.0012(10) 0.0008(11)
O6 0.0243(13) 0.0273(15) 0.0352(15) 0.0110(13) 0.0040(10) 0.0083(12)
N1 0.0144(15) 0.0169(15) 0.0268(16) -0.0002(12) 0.0018(12) -0.0005(11)
C1 0.024(2) 0.052(3) 0.027(2) 0.004(2) -0.0040(16) 0.003(2)
C2 0.0159(18) 0.0164(17) 0.0271(19) 0.0018(15) 0.0033(14) 0.0016(14)
C3 0.0155(17) 0.022(2) 0.0148(16) -0.0023(13) 0.0003(13) -0.0002(13)

loop_
_atom_type_symbol
_atom_type_description
_atom_type_scat_dispersion_real
_atom_type_scat_dispersion_imag
_atom_type_scat_source
C C 0.0181 0.0091 'International Tables Vol C Tables 4.2.6.8 and 6.1.1.4'
H H 0.0000 0.0000 'International Tables Vol C Tables 4.2.6.8 and 6.1.1.4'
N N 0.0311 0.0180 'International Tables Vol C Tables 4.2.6.8 and 6.1.1.4'
O O 0.0492 0.0322 'International Tables Vol C Tables 4.2.6.8 and 6.1.1.4'
P P 0.2955 0.4335 'International Tables Vol C Tables 4.2.6.8 and 6.1.1.4'
Zn Zn -1.5491 0.6778 'International Tables Vol C Tables 4.2.6.8 and 6.1.1.4'

loop_
_geom_angle_atom_site_label_1
_geom_angle_atom_site_label_2
_geom_angle_atom_site_label_3
_geom_angle
_geom_angle_site_symmetry_1
_geom_angle_site_symmetry_3
O1 Zn1 O3 110.57(11) . 2_545
O2 Zn1 O1 105.07(11) 2 .
O2 Zn1 O3 108.31(10) 2 2_545
O2 Zn1 O5 117.15(12) 2 .
O5 Zn1 O1 104.95(11) . .
O5 Zn1 O3 110.55(11) . 2_545
O1 P1 O3 111.14(15) . .
O1 P1 O4 102.40(14) . .
O2 P1 O1 113.79(15) . .
O2 P1 O3 110.65(14) . .
O2 P1 O4 110.77(16) . .
O3 P1 O4 107.67(15) . .
P1 O1 Zn1 132.37(16) . .
P1 O2 Zn1 131.21(16) . 2_545
P1 O3 Zn1 125.46(14) . 2
P1 O4 H4 109.5 . .
C3 O5 Zn1 118.7(2) . .
H1A N1 H1B 109.5 . .
H1A N1 H1C 109.5 . .
H1B N1 H1C 109.5 . .
C2 N1 H1A 109.5 . .
C2 N1 H1B 109.5 . .
C2 N1 H1C 109.5 . .
H1D C1 H1E 109.5 . .
H1D C1 H1F 109.5 . .
H1E C1 H1F 109.5 . .
C2 C1 H1D 109.5 . .
C2 C1 H1E 109.5 . .
C2 C1 H1F 109.5 . .
N1 C2 C1 110.1(3) . .
N1 C2 H2 109.2 . .
N1 C2 C3 107.7(3) . .
C1 C2 H2 109.2 . .
C1 C2 C3 111.4(3) . .
C3 C2 H2 109.2 . .
O5 C3 C2 114.5(3) . .
O6 C3 O5 126.6(3) . .
O6 C3 C2 118.9(3) . .

loop_
_geom_bond_atom_site_label_1
_geom_bond_atom_site_label_2
_geom_bond_distance
_geom_bond_site_symmetry_2
Zn1 O1 1.954(2) .
Zn1 O2 1.928(2) 2
Zn1 O3 1.980(2) 2_545
Zn1 O5 1.935(3) .
P1 O1 1.520(3) .
P1 O2 1.507(3) .
P1 O3 1.538(2) .
P1 O4 1.574(3) .
O2 Zn1 1.928(2) 2_545
O3 Zn1 1.980(2) 2
O4 H4 0.8200 .
O5 C3 1.273(4) .
O6 C3 1.231(4) .
N1 H1A 0.8900 .
N1 H1B 0.8900 .
N1 H1C 0.8900 .
N1 C2 1.491(4) .
C1 H1D 0.9600 .
C1 H1E 0.9600 .
C1 H1F 0.9600 .
C1 C2 1.519(5) .
C2 H2 0.9800 .
C2 C3 1.520(5) .

loop_
_geom_hbond_atom_site_label_D
_geom_hbond_atom_site_label_H
_geom_hbond_atom_site_label_A
_geom_hbond_distance_DH
_geom_hbond_distance_HA
_geom_hbond_distance_DA
_geom_hbond_angle_DHA
_geom_hbond_site_symmetry_A
O4 H4 O3 0.82 2.00 2.758(4) 154.3 3_565
N1 H1A O6 0.89 1.98 2.763(4) 146.1 2_645
N1 H1B O3 0.89 2.18 3.068(4) 179.0 2_645
N1 H1C O1 0.89 2.17 2.870(4) 135.2 2_655
